data_9017307
loop_
_publ_author_name
'Dal Negro, A.'
'De Pieri, R.'
'Quareni, S.'

_publ_section_title
;
 The crystal structures of nine K feldspars from the Adamello
 Massif (Northern Italy)
 Note: Sample CA1A
;
_journal_name_full 'Acta Crystallographica, Section B'
_journal_page_first 2699
_journal_page_last 2707
_journal_volume 34
_journal_year 1978
_chemical_compound_source 'Adamello Massif, Northern Italy'
_chemical_formula_sum 'Al1.005 Ba0.01 Ca0.01 K0.88 Na0.1 O8 Si2.995'
_chemical_name_mineral Orthoclase
_space_group_IT_number 2
_space_group_name_Hall '-C 1'
_space_group_name_H-M_alt 'C -1'
_symmetry_space_group_name_H-M 'C -1'
_cell_angle_alpha 90
_cell_angle_beta 115.93
_cell_angle_gamma 90
_cell_length_a 8.563
_cell_length_b 12.990
_cell_length_c 7.210
_cell_formula_units_Z 4
_cell_volume 721.255
_database_code_amcsd 0020552
_exptl_crystal_density_diffrn 2.557
_cod_data_source_file inputs/fixed/downloads/11/11145.cif
_cod_data_source_block 11145
_cod_original_sg_symbol_H-M 'C 1 -1 1'
_cod_original_formula_sum '(K.88 Na.1 Ca.01 Ba.01) (Al1.005 Si2.995) O8'
_cod_database_code 9017307

loop_
_space_group_symop_operation_xyz
x,y,z
1/2+x,1/2+y,z
-x,-y,-z
1/2-x,1/2-y,-z

loop_
_atom_site_label
_atom_site_fract_x
_atom_site_fract_y
_atom_site_fract_z
_atom_site_occupancy
K1 0.28400 0.99930 0.13750 0.88000
Na1 0.28400 0.99930 0.13750 0.10000
Ca1 0.28400 0.99930 0.13750 0.01000
Ba1 0.28400 0.99930 0.13750 0.01000
Al1 0.00960 0.18460 0.22350 0.47000
Si1 0.00960 0.18460 0.22350 0.53000
Al2 0.00950 0.81600 0.22520 0.36500
Si2 0.00950 0.81600 0.22520 0.63500
Al3 0.70870 0.11800 0.34410 0.08500
Si3 0.70870 0.11800 0.34410 0.91500
Al4 0.70820 0.88260 0.34510 0.08500
Si4 0.70820 0.88260 0.34510 0.91500
O1 0.99990 0.14520 0.99810 1.00000
O2 0.63550 0.00060 0.28550 1.00000
O3 0.82610 0.14570 0.22710 1.00000
O4 0.82680 0.85440 0.22900 1.00000
O5 0.03530 0.31230 0.25820 1.00000
O6 0.03530 0.68930 0.26010 1.00000
O7 0.18260 0.12550 0.40650 1.00000
O8 0.18090 0.87420 0.40740 1.00000

loop_
_cod_related_entry_id
_cod_related_entry_database
_cod_related_entry_code
1 AMCSD 0020552
